data_7047811
loop_
_publ_author_name
'Wang, Hai-Ling'
'Ma, Xiong-Feng'
'Zou, Hua-Hong'
'Wang, Kai'
'Li, Bo'
'Chen, Zi-Lu'
'Liang, Fu-Pei'

_publ_section_title
;
 Mixed chelating ligands used to regulate the luminescence of Ln(iii)
 complexes and single-ion magnet behavior in Dy-based analogues.
;
_journal_issue 44
_journal_name_full 'Dalton transactions (Cambridge, England : 2003)'
_journal_page_first 15929
_journal_page_last 15940
_journal_paper_doi 10.1039/c8dt03133a
_journal_volume 47
_journal_year 2018
_chemical_formula_moiety '4(C30 H20 Br6 Dy N3 O4), C2 H2 Cl6, 0.5(C2 Cl6)'
_chemical_formula_sum 'C123 H82 Br24 Cl9 Dy4 N12 O16'
_chemical_formula_weight 4870.90
_space_group_crystal_system triclinic
_space_group_IT_number 2
_space_group_name_Hall '-P 1'
_space_group_name_H-M_alt 'P -1'
_symmetry_space_group_name_Hall '-P 1'
_symmetry_space_group_name_H-M 'P -1'
_atom_sites_solution_hydrogens geom
_atom_sites_solution_primary heavy
_atom_sites_solution_secondary difmap
_audit_creation_date 2017-09-19
_audit_creation_method
;
  Olex2 1.2-ac2
  (compiled 2012.03.06 svn.r2239, GUI svn.r4109)
;
_audit_update_record
;
2018-07-15 deposited with the CCDC.
2018-10-17 downloaded from the CCDC.
;
_cell_angle_alpha 71.835(3)
_cell_angle_beta 79.055(3)
_cell_angle_gamma 86.694(3)
_cell_formula_units_Z 1
_cell_length_a 13.3670(4)
_cell_length_b 13.7483(4)
_cell_length_c 20.9730(6)
_cell_measurement_reflns_used 42056
_cell_measurement_temperature 293(2)
_cell_measurement_theta_max 74.39
_cell_measurement_theta_min 3.7
_cell_volume 3595.6(2)
_computing_molecular_graphics
;
O. V. Dolomanov, L. J. Bourhis, R. J. Gildea, J. A. K. Howard and H. Puschmann,
OLEX2: a complete structure solution, refinement and analysis program.
J. Appl. Cryst. (2009). 42, 339-341.
;
_computing_publication_material
;
O. V. Dolomanov, L. J. Bourhis, R. J. Gildea, J. A. K. Howard and H. Puschmann,
OLEX2: a complete structure solution, refinement and analysis program.
J. Appl. Cryst. (2009). 42, 339-341.
;
_computing_structure_refinement
;
XH, G.M. Sheldrick, Acta Cryst.
(2008). A64, 112-122
;
_computing_structure_solution
;
SHELXS, G.M. Sheldrick, Acta Cryst.
(2008). A64, 112-122
;
_diffrn_ambient_temperature 293(2)
_diffrn_measured_fraction_theta_full 0.967
_diffrn_measured_fraction_theta_max 0.967
_diffrn_measurement_device_type 'multiwire proportional'
_diffrn_measurement_method 'phi and omega scans'
_diffrn_radiation_monochromator graphite
_diffrn_radiation_type CuK\a
_diffrn_radiation_wavelength 1.54184
_diffrn_reflns_av_R_equivalents 0.0424
_diffrn_reflns_av_unetI/netI 0.0406
_diffrn_reflns_limit_h_max 16
_diffrn_reflns_limit_h_min -16
_diffrn_reflns_limit_k_max 17
_diffrn_reflns_limit_k_min -16
_diffrn_reflns_limit_l_max 22
_diffrn_reflns_limit_l_min -26
_diffrn_reflns_number 42056
_diffrn_reflns_theta_full 74.39
_diffrn_reflns_theta_max 74.39
_diffrn_reflns_theta_min 3.70
_diffrn_source 'fine-focus sealed tube'
_diffrn_source_current n/a
_diffrn_source_voltage n/a
_exptl_absorpt_coefficient_mu 20.809
_exptl_absorpt_correction_T_max 0.1891
_exptl_absorpt_correction_T_min 0.0427
_exptl_absorpt_correction_type psi-scan
_exptl_crystal_colour yellow
_exptl_crystal_density_diffrn 2.250
_exptl_crystal_density_method 'not measured'
_exptl_crystal_description block
_exptl_crystal_F_000 2289
_exptl_crystal_size_max 0.41
_exptl_crystal_size_mid 0.23
_exptl_crystal_size_min 0.12
_refine_diff_density_max 1.093
_refine_diff_density_min -1.549
_refine_diff_density_rms 0.152
_refine_ls_extinction_method none
_refine_ls_goodness_of_fit_ref 1.038
_refine_ls_hydrogen_treatment mixed
_refine_ls_matrix_type full
_refine_ls_number_parameters 901
_refine_ls_number_reflns 14202
_refine_ls_number_restraints 0
_refine_ls_restrained_S_all 1.038
_refine_ls_R_factor_all 0.0539
_refine_ls_R_factor_gt 0.0481
_refine_ls_shift/su_max 0.000
_refine_ls_shift/su_mean 0.000
_refine_ls_structure_factor_coef Fsqd
_refine_ls_weighting_details 'calc w=1/[\s^2^(Fo^2^)+(0.0713P)^2^+9.4267P] where P=(Fo^2^+2Fc^2^)/3'
_refine_ls_weighting_scheme calc
_refine_ls_wR_factor_gt 0.1256
_refine_ls_wR_factor_ref 0.1293
_reflns_number_gt 12629
_reflns_number_total 14202
_reflns_threshold_expression >2sigma(I)
_cod_data_source_file c8dt03133a2.cif
_cod_data_source_block aaa_CCDC1
_cod_depositor_comments 'Adding full bibliography for 7047809--7047819.cif.'
_cod_original_cell_volume 3595.59(19)
_cod_database_code 7047811

loop_
_space_group_symop_id
_space_group_symop_operation_xyz
1 'x, y, z'
2 '-x, -y, -z'

loop_
_atom_site_label
_atom_site_type_symbol
_atom_site_fract_x
_atom_site_fract_y
_atom_site_fract_z
_atom_site_U_iso_or_equiv
_atom_site_adp_type
_atom_site_occupancy
_atom_site_symmetry_multiplicity
_atom_site_calc_flag
_atom_site_refinement_flags
_atom_site_disorder_assembly
_atom_site_disorder_group
Dy1 Dy 0.88890(2) -0.15909(2) 0.557680(16) 0.03131(9) Uani 1 1 d . . .
Dy2 Dy 0.61732(2) 0.13536(2) 0.926140(15) 0.03139(9) Uani 1 1 d . . .
Br1 Br 0.72029(7) 0.19861(7) 0.55462(5) 0.0721(3) Uani 1 1 d . . .
Br2 Br 0.47017(7) 0.12563(12) 0.38554(6) 0.1269(6) Uani 1 1 d . . .
Br3 Br 1.06116(6) 0.00211(7) 0.70908(4) 0.0598(2) Uani 1 1 d . . .
Br4 Br 1.33602(9) -0.32640(9) 0.73776(8) 0.1110(5) Uani 1 1 d . . .
Br5 Br 0.50045(6) -0.50103(6) 0.83232(4) 0.0629(2) Uani 1 1 d . . .
Br6 Br 0.74689(7) -0.52268(6) 0.58815(5) 0.0669(2) Uani 1 1 d . . .
Br7 Br 0.88335(6) 0.24573(7) 0.69817(4) 0.0623(2) Uani 1 1 d . . .
Br8 Br 0.93596(6) 0.60984(7) 0.75736(5) 0.0708(3) Uani 1 1 d . . .
Br9 Br 0.95200(8) -0.16586(7) 1.17237(6) 0.0817(3) Uani 1 1 d . . .
Br10 Br 0.59743(6) 0.07074(8) 1.19128(4) 0.0634(2) Uani 1 1 d . . .
Br11 Br 0.28817(5) 0.26081(5) 1.05781(4) 0.05250(17) Uani 1 1 d . . .
Br12 Br 0.15662(8) 0.42652(8) 0.80641(6) 0.0914(4) Uani 1 1 d . . .
Cl1 Cl 1.0424(4) -0.3680(5) 1.0272(4) 0.112(2) Uani 0.50 1 d P A 1
Cl1' Cl 1.1609(11) -0.2308(12) 0.9430(7) 0.126(4) Uani 0.50 1 d P A 2
Cl2 Cl 1.0283(13) -0.3107(15) 0.8774(7) 0.154(5) Uani 0.50 1 d P A 1
Cl2' Cl 1.1884(10) -0.3967(10) 0.8994(7) 0.195(5) Uani 0.50 1 d P A 2
Cl3 Cl 1.1740(12) -0.2285(14) 0.9105(7) 0.132(5) Uani 0.50 1 d P A 1
Cl3' Cl 0.9988(14) -0.3401(16) 0.9128(9) 0.178(6) Uani 0.50 1 d P A 2
Cl4 Cl 0.5563(8) -0.3722(9) 0.4674(5) 0.155(3) Uani 0.50 1 d P . 1
Cl5 Cl 0.4313(10) -0.5422(13) 0.5687(6) 0.187(5) Uani 0.50 1 d P . 1
Cl6 Cl 0.4666(10) -0.4537(11) 0.5690(7) 0.185(5) Uani 0.50 1 d P . 2
O1 O 0.6196(3) 0.0856(3) 1.03874(19) 0.0381(9) Uani 1 1 d . . .
O2 O 0.4590(3) 0.1737(3) 0.97093(19) 0.0375(8) Uani 1 1 d . . .
O3 O 0.5731(3) -0.0184(3) 0.9129(2) 0.0394(9) Uani 1 1 d . . .
H3A H 0.5095 -0.0172 0.9128 0.047 Uiso 1 1 d R . .
H3B H 0.5839 -0.0669 0.9476 0.047 Uiso 1 1 d R . .
O4 O 0.7300(3) 0.2005(3) 0.8341(2) 0.0439(10) Uani 1 1 d . . .
O5 O 0.8248(3) 0.0006(3) 0.5348(2) 0.0389(9) Uani 1 1 d . . .
O6 O 0.9848(3) -0.0983(3) 0.6142(2) 0.0366(8) Uani 1 1 d . . .
O7 O 0.8152(3) -0.3085(3) 0.5821(2) 0.0434(9) Uani 1 1 d . . .
O8 O 1.0120(3) -0.1077(3) 0.45713(19) 0.0373(9) Uani 1 1 d . . .
H8A H 1.0674 -0.0962 0.4679 0.045 Uiso 1 1 d R . .
H8B H 0.9928 -0.0513 0.4318 0.045 Uiso 1 1 d R . .
N1 N 1.0495(4) -0.2703(4) 0.5848(3) 0.0401(11) Uani 1 1 d . . .
N2 N 0.7789(4) -0.1153(5) 0.4626(3) 0.0487(13) Uani 1 1 d . . .
N3 N 0.7550(3) -0.2037(4) 0.6695(2) 0.0333(10) Uani 1 1 d . . .
N4 N 0.4909(4) 0.1980(4) 0.8375(3) 0.0429(11) Uani 1 1 d . . .
N5 N 0.6802(4) 0.3126(4) 0.9189(3) 0.0395(11) Uani 1 1 d . . .
N6 N 0.7655(4) 0.0097(4) 0.9621(3) 0.0376(10) Uani 1 1 d . . .
C1 C 0.8274(5) -0.0139(6) 0.8504(3) 0.0500(15) Uani 1 1 d . . .
H1A H 0.7574 -0.0205 0.8477 0.075 Uiso 1 1 calc R . .
H1B H 0.8675 -0.0646 0.8344 0.075 Uiso 1 1 calc R . .
H1C H 0.8518 0.0531 0.8227 0.075 Uiso 1 1 calc R . .
C2 C 0.8361(5) -0.0287(5) 0.9227(3) 0.0419(13) Uani 1 1 d . . .
C3 C 0.9181(5) -0.0860(6) 0.9491(4) 0.0522(16) Uani 1 1 d . . .
H3 H 0.9675 -0.1105 0.9203 0.063 Uiso 1 1 calc R . .
C4 C 0.9265(5) -0.1060(5) 1.0152(4) 0.0526(16) Uani 1 1 d . . .
H4 H 0.9814 -0.1436 1.0317 0.063 Uiso 1 1 calc R . .
C5 C 0.8509(5) -0.0692(5) 1.0589(3) 0.0442(14) Uani 1 1 d . . .
C6 C 0.8480(5) -0.0862(5) 1.1298(4) 0.0480(15) Uani 1 1 d . . .
C7 C 0.7741(5) -0.0454(5) 1.1679(4) 0.0502(16) Uani 1 1 d . . .
H7 H 0.7749 -0.0558 1.2138 0.060 Uiso 1 1 calc R . .
C8 C 0.6966(5) 0.0128(5) 1.1370(3) 0.0414(13) Uani 1 1 d . . .
C9 C 0.6923(4) 0.0318(4) 1.0682(3) 0.0362(12) Uani 1 1 d . . .
C10 C 0.7717(4) -0.0103(5) 1.0294(3) 0.0377(12) Uani 1 1 d . . .
C11 C 0.5761(6) 0.3276(6) 1.0241(4) 0.0551(17) Uani 1 1 d . . .
H11A H 0.5103 0.3545 1.0159 0.083 Uiso 1 1 calc R . .
H11B H 0.5936 0.3476 1.0606 0.083 Uiso 1 1 calc R . .
H11C H 0.5746 0.2543 1.0365 0.083 Uiso 1 1 calc R . .
C12 C 0.6538(5) 0.3688(5) 0.9610(3) 0.0426(13) Uani 1 1 d . . .
C13 C 0.6964(5) 0.4661(5) 0.9472(4) 0.0507(16) Uani 1 1 d . . .
H13 H 0.6768 0.5033 0.9777 0.061 Uiso 1 1 calc R . .
C14 C 0.7667(5) 0.5064(5) 0.8889(4) 0.0500(16) Uani 1 1 d . . .
H14 H 0.7940 0.5711 0.8797 0.060 Uiso 1 1 calc R . .
C15 C 0.7973(5) 0.4495(5) 0.8432(3) 0.0442(14) Uani 1 1 d . . .
C16 C 0.8705(5) 0.4820(5) 0.7811(3) 0.0473(15) Uani 1 1 d . . .
C17 C 0.8945(5) 0.4218(5) 0.7400(3) 0.0505(17) Uani 1 1 d . . .
H17 H 0.9427 0.4440 0.7002 0.061 Uiso 1 1 calc R . .
C18 C 0.8471(5) 0.3262(5) 0.7570(3) 0.0432(14) Uani 1 1 d . . .
C19 C 0.7755(4) 0.2893(5) 0.8164(3) 0.0408(13) Uani 1 1 d . . .
C20 C 0.7509(4) 0.3520(5) 0.8601(3) 0.0390(13) Uani 1 1 d . . .
C21 C 0.5975(6) 0.1515(7) 0.7433(4) 0.064(2) Uani 1 1 d . . .
H21A H 0.6589 0.1865 0.7409 0.097 Uiso 1 1 calc R . .
H21B H 0.5917 0.1513 0.6984 0.097 Uiso 1 1 calc R . .
H21C H 0.5997 0.0822 0.7725 0.097 Uiso 1 1 calc R . .
C22 C 0.5070(5) 0.2054(5) 0.7717(3) 0.0494(15) Uani 1 1 d . . .
C23 C 0.4401(6) 0.2631(6) 0.7291(4) 0.0586(19) Uani 1 1 d . . .
H23 H 0.4538 0.2689 0.6829 0.070 Uiso 1 1 calc R . .
C24 C 0.3573(6) 0.3099(6) 0.7537(4) 0.0595(19) Uani 1 1 d . . .
H24 H 0.3148 0.3482 0.7248 0.071 Uiso 1 1 calc R . .
C25 C 0.3358(5) 0.3001(5) 0.8244(3) 0.0487(15) Uani 1 1 d . . .
C26 C 0.4063(5) 0.2438(5) 0.8635(3) 0.0401(13) Uani 1 1 d . . .
C27 C 0.3928(4) 0.2288(4) 0.9355(3) 0.0372(12) Uani 1 1 d . . .
C28 C 0.3092(5) 0.2755(5) 0.9636(3) 0.0411(13) Uani 1 1 d . . .
C29 C 0.2386(5) 0.3334(5) 0.9250(4) 0.0516(16) Uani 1 1 d . . .
H29 H 0.1829 0.3630 0.9459 0.062 Uiso 1 1 calc R . .
C30 C 0.2519(5) 0.3457(5) 0.8579(4) 0.0530(17) Uani 1 1 d . . .
C31 C 0.8270(7) -0.2610(7) 0.4219(4) 0.068(2) Uani 1 1 d . . .
H31A H 0.8971 -0.2403 0.4066 0.102 Uiso 1 1 calc R . .
H31B H 0.8067 -0.2914 0.3908 0.102 Uiso 1 1 calc R . .
H31C H 0.8189 -0.3100 0.4666 0.102 Uiso 1 1 calc R . .
C32 C 0.7637(6) -0.1720(7) 0.4242(4) 0.061(2) Uani 1 1 d . . .
C33 C 0.6802(7) -0.1446(8) 0.3868(4) 0.074(3) Uani 1 1 d . . .
H33 H 0.6673 -0.1854 0.3612 0.088 Uiso 1 1 calc R . .
C34 C 0.6224(6) -0.0654(8) 0.3875(4) 0.068(2) Uani 1 1 d . . .
H34 H 0.5702 -0.0500 0.3623 0.081 Uiso 1 1 calc R . .
C35 C 0.6391(5) -0.0021(7) 0.4268(4) 0.059(2) Uani 1 1 d . . .
C36 C 0.7210(5) -0.0297(6) 0.4629(3) 0.0496(16) Uani 1 1 d . . .
C37 C 0.7480(4) 0.0297(5) 0.5016(3) 0.0462(15) Uani 1 1 d . . .
C38 C 0.6893(5) 0.1168(6) 0.5035(3) 0.0547(18) Uani 1 1 d . . .
C39 C 0.6063(5) 0.1423(7) 0.4670(4) 0.066(2) Uani 1 1 d . . .
H39 H 0.5677 0.2004 0.4681 0.079 Uiso 1 1 calc R . .
C40 C 0.5835(6) 0.0841(7) 0.4315(4) 0.067(2) Uani 1 1 d . . .
C41 C 0.7027(5) -0.4457(5) 0.6493(3) 0.0433(14) Uani 1 1 d . . .
C42 C 0.6299(5) -0.4904(5) 0.7081(3) 0.0470(15) Uani 1 1 d . . .
H42 H 0.6032 -0.5548 0.7155 0.056 Uiso 1 1 calc R . .
C43 C 0.5994(5) -0.4391(5) 0.7533(3) 0.0441(14) Uani 1 1 d . . .
C44 C 0.6391(4) -0.3411(5) 0.7437(3) 0.0403(13) Uani 1 1 d . . .
C45 C 0.7119(4) -0.2973(4) 0.6835(3) 0.0354(12) Uani 1 1 d . . .
C46 C 0.7463(4) -0.3504(4) 0.6354(3) 0.0368(12) Uani 1 1 d . . .
C47 C 0.6116(5) -0.2813(5) 0.7887(3) 0.0444(14) Uani 1 1 d . . .
H47 H 0.5642 -0.3062 0.8286 0.053 Uiso 1 1 calc R . .
C48 C 0.6544(5) -0.1880(5) 0.7733(3) 0.0434(14) Uani 1 1 d . . .
H48 H 0.6358 -0.1488 0.8026 0.052 Uiso 1 1 calc R . .
C49 C 0.7273(4) -0.1496(4) 0.7130(3) 0.0348(11) Uani 1 1 d . . .
C50 C 0.7729(5) -0.0465(5) 0.6967(3) 0.0463(14) Uani 1 1 d . . .
H50A H 0.8459 -0.0521 0.6897 0.070 Uiso 1 1 calc R . .
H50B H 0.7496 -0.0193 0.7339 0.070 Uiso 1 1 calc R . .
H50C H 0.7528 -0.0017 0.6560 0.070 Uiso 1 1 calc R . .
C51 C 1.0298(6) -0.3851(6) 0.5219(4) 0.064(2) Uani 1 1 d . . .
H51A H 0.9594 -0.4001 0.5419 0.095 Uiso 1 1 calc R . .
H51B H 1.0626 -0.4450 0.5135 0.095 Uiso 1 1 calc R . .
H51C H 1.0344 -0.3305 0.4797 0.095 Uiso 1 1 calc R . .
C52 C 1.0799(5) -0.3542(5) 0.5687(4) 0.0506(16) Uani 1 1 d . . .
C53 C 1.1638(6) -0.4125(6) 0.5961(4) 0.0592(19) Uani 1 1 d . . .
H53 H 1.1839 -0.4723 0.5854 0.071 Uiso 1 1 calc R . .
C54 C 1.2132(6) -0.3824(6) 0.6366(4) 0.0605(19) Uani 1 1 d . . .
H54 H 1.2684 -0.4199 0.6525 0.073 Uiso 1 1 calc R . .
C55 C 1.1818(5) -0.2952(5) 0.6545(3) 0.0487(15) Uani 1 1 d . . .
C56 C 1.0980(4) -0.2390(5) 0.6271(3) 0.0412(13) Uani 1 1 d . . .
C57 C 1.0610(4) -0.1470(5) 0.6415(3) 0.0381(12) Uani 1 1 d . . .
C58 C 1.1082(5) -0.1153(5) 0.6852(3) 0.0445(14) Uani 1 1 d . . .
C59 C 1.1911(5) -0.1698(6) 0.7134(4) 0.0550(18) Uani 1 1 d . . .
H59 H 1.2212 -0.1465 0.7425 0.066 Uiso 1 1 calc R . .
C60 C 1.2261(5) -0.2547(6) 0.6981(4) 0.0558(18) Uani 1 1 d . . .
C61 C 1.1043(13) -0.3449(15) 0.9456(11) 0.146(6) Uani 1 1 d . . .
H61 H 1.1493 -0.4025 0.9417 0.175 Uiso 0.50 1 calc PR A 1
H H 0.94(3) -0.60(3) 1.07(2) 0.175 Uiso 0.50 1 d P B 2
C62 C 0.470(3) -0.461(3) 0.498(2) 0.171(16) Uani 0.50 1 d P . .

loop_
_atom_site_aniso_label
_atom_site_aniso_U_11
_atom_site_aniso_U_22
_atom_site_aniso_U_33
_atom_site_aniso_U_23
_atom_site_aniso_U_13
_atom_site_aniso_U_12
Dy1 0.03004(16) 0.03730(18) 0.02950(16) -0.01248(13) -0.00880(12) 0.00065(12)
Dy2 0.03325(17) 0.03200(17) 0.02694(16) -0.00593(12) -0.00621(12) 0.00099(12)
Br1 0.0758(5) 0.0563(5) 0.0663(5) -0.0066(4) 0.0030(4) 0.0245(4)
Br2 0.0437(5) 0.1805(13) 0.0985(8) 0.0549(8) -0.0378(5) -0.0042(6)
Br3 0.0627(4) 0.0777(5) 0.0520(4) -0.0313(4) -0.0192(3) -0.0108(4)
Br4 0.0726(6) 0.0934(8) 0.1555(11) 0.0117(7) -0.0793(7) 0.0054(5)
Br5 0.0476(4) 0.0585(4) 0.0635(5) 0.0096(4) -0.0080(3) -0.0130(3)
Br6 0.0800(5) 0.0484(4) 0.0851(6) -0.0371(4) -0.0176(4) 0.0010(4)
Br7 0.0618(4) 0.0745(5) 0.0377(3) -0.0086(3) 0.0040(3) 0.0136(4)
Br8 0.0608(5) 0.0602(5) 0.0723(5) 0.0149(4) -0.0175(4) -0.0277(4)
Br9 0.0848(6) 0.0668(5) 0.1035(7) -0.0124(5) -0.0685(6) 0.0156(5)
Br10 0.0628(5) 0.0958(6) 0.0378(4) -0.0283(4) -0.0108(3) 0.0005(4)
Br11 0.0522(4) 0.0475(4) 0.0564(4) -0.0214(3) 0.0012(3) 0.0054(3)
Br12 0.0706(6) 0.0702(6) 0.1184(8) 0.0133(5) -0.0556(6) 0.0106(5)
Cl1 0.073(3) 0.118(5) 0.122(5) -0.004(4) -0.024(3) 0.020(3)
Cl1' 0.096(6) 0.111(7) 0.189(13) -0.063(9) -0.044(8) 0.012(5)
Cl2 0.147(10) 0.187(13) 0.141(10) -0.064(9) -0.017(7) -0.052(8)
Cl2' 0.186(10) 0.194(11) 0.194(11) -0.055(9) -0.017(8) 0.021(9)
Cl3 0.105(6) 0.143(8) 0.139(9) -0.037(7) 0.001(6) -0.052(6)
Cl3' 0.154(12) 0.183(14) 0.200(17) -0.046(13) -0.040(11) -0.054(9)
Cl4 0.146(7) 0.152(8) 0.133(7) 0.001(6) -0.020(5) 0.002(6)
Cl5 0.172(10) 0.173(11) 0.148(9) 0.018(9) 0.015(7) 0.020(9)
Cl6 0.165(10) 0.172(11) 0.177(11) -0.023(9) 0.003(8) 0.039(8)
O1 0.038(2) 0.048(2) 0.0298(19) -0.0116(17) -0.0115(16) 0.0025(17)
O2 0.038(2) 0.038(2) 0.034(2) -0.0082(16) -0.0071(16) 0.0069(16)
O3 0.036(2) 0.038(2) 0.041(2) -0.0055(17) -0.0122(17) -0.0015(16)
O4 0.048(2) 0.042(2) 0.037(2) -0.0116(18) 0.0037(18) -0.0043(18)
O5 0.035(2) 0.043(2) 0.037(2) -0.0072(17) -0.0139(16) 0.0081(17)
O6 0.0340(19) 0.042(2) 0.039(2) -0.0138(17) -0.0172(16) 0.0021(16)
O7 0.048(2) 0.043(2) 0.044(2) -0.0213(19) -0.0036(18) -0.0058(18)
O8 0.034(2) 0.045(2) 0.034(2) -0.0108(17) -0.0097(15) 0.0012(16)
N1 0.038(3) 0.040(3) 0.039(3) -0.008(2) -0.007(2) 0.003(2)
N2 0.040(3) 0.067(4) 0.038(3) -0.011(3) -0.012(2) -0.009(3)
N3 0.032(2) 0.037(2) 0.033(2) -0.0099(19) -0.0102(18) 0.0030(18)
N4 0.048(3) 0.042(3) 0.037(3) -0.007(2) -0.013(2) -0.004(2)
N5 0.036(2) 0.038(3) 0.039(3) -0.006(2) -0.006(2) 0.001(2)
N6 0.035(2) 0.038(3) 0.041(3) -0.012(2) -0.012(2) -0.0002(19)
C1 0.049(4) 0.053(4) 0.046(4) -0.017(3) -0.003(3) -0.001(3)
C2 0.038(3) 0.040(3) 0.049(3) -0.016(3) -0.005(3) -0.001(2)
C3 0.045(4) 0.053(4) 0.062(4) -0.024(3) -0.011(3) 0.008(3)
C4 0.046(4) 0.049(4) 0.065(4) -0.016(3) -0.023(3) 0.010(3)
C5 0.043(3) 0.042(3) 0.051(4) -0.013(3) -0.021(3) 0.000(3)
C6 0.047(3) 0.046(3) 0.054(4) -0.008(3) -0.028(3) 0.000(3)
C7 0.050(4) 0.054(4) 0.048(4) -0.007(3) -0.025(3) -0.004(3)
C8 0.042(3) 0.046(3) 0.039(3) -0.011(3) -0.017(2) -0.004(3)
C9 0.035(3) 0.038(3) 0.037(3) -0.010(2) -0.013(2) -0.003(2)
C10 0.037(3) 0.038(3) 0.043(3) -0.014(2) -0.016(2) -0.002(2)
C11 0.058(4) 0.050(4) 0.059(4) -0.026(3) 0.004(3) -0.010(3)
C12 0.043(3) 0.039(3) 0.045(3) -0.013(3) -0.004(3) 0.000(2)
C13 0.050(4) 0.045(4) 0.057(4) -0.016(3) -0.007(3) -0.003(3)
C14 0.044(3) 0.043(3) 0.056(4) -0.005(3) -0.007(3) -0.008(3)
C15 0.037(3) 0.042(3) 0.045(3) -0.001(3) -0.007(3) -0.004(2)
C16 0.040(3) 0.046(4) 0.045(3) 0.005(3) -0.011(3) -0.008(3)
C17 0.039(3) 0.053(4) 0.045(3) 0.006(3) -0.005(3) -0.004(3)
C18 0.040(3) 0.048(4) 0.034(3) -0.004(3) -0.004(2) 0.004(3)
C19 0.037(3) 0.041(3) 0.035(3) 0.001(2) -0.006(2) 0.001(2)
C20 0.033(3) 0.039(3) 0.038(3) -0.002(2) -0.007(2) -0.001(2)
C21 0.074(5) 0.080(6) 0.040(4) -0.024(4) -0.005(3) -0.001(4)
C22 0.057(4) 0.053(4) 0.038(3) -0.009(3) -0.015(3) -0.007(3)
C23 0.067(5) 0.065(5) 0.043(4) -0.007(3) -0.020(3) -0.010(4)
C24 0.063(4) 0.058(4) 0.051(4) 0.002(3) -0.026(3) -0.004(4)
C25 0.052(4) 0.042(3) 0.049(4) -0.001(3) -0.021(3) -0.004(3)
C26 0.044(3) 0.037(3) 0.039(3) -0.007(2) -0.015(2) -0.003(2)
C27 0.039(3) 0.031(3) 0.042(3) -0.006(2) -0.015(2) 0.001(2)
C28 0.039(3) 0.034(3) 0.048(3) -0.010(3) -0.010(3) 0.003(2)
C29 0.047(4) 0.040(3) 0.060(4) -0.004(3) -0.013(3) 0.004(3)
C30 0.049(4) 0.043(4) 0.062(4) 0.001(3) -0.025(3) -0.002(3)
C31 0.077(5) 0.084(6) 0.058(5) -0.037(4) -0.018(4) -0.012(5)
C32 0.059(4) 0.079(5) 0.047(4) -0.014(4) -0.018(3) -0.015(4)
C33 0.067(5) 0.099(7) 0.057(5) -0.014(5) -0.026(4) -0.020(5)
C34 0.051(4) 0.095(6) 0.052(4) -0.002(4) -0.025(3) -0.014(4)
C35 0.039(3) 0.081(5) 0.046(4) 0.002(3) -0.017(3) -0.007(3)
C36 0.036(3) 0.068(4) 0.038(3) -0.002(3) -0.013(2) -0.006(3)
C37 0.029(3) 0.062(4) 0.037(3) 0.002(3) -0.008(2) 0.001(3)
C38 0.038(3) 0.064(4) 0.044(4) 0.005(3) -0.003(3) 0.008(3)
C39 0.042(4) 0.074(5) 0.055(4) 0.013(4) -0.002(3) 0.012(4)
C40 0.041(4) 0.089(6) 0.051(4) 0.012(4) -0.017(3) -0.004(4)
C41 0.042(3) 0.041(3) 0.049(3) -0.014(3) -0.015(3) -0.001(3)
C42 0.042(3) 0.040(3) 0.055(4) -0.005(3) -0.013(3) -0.004(3)
C43 0.036(3) 0.044(3) 0.046(3) -0.002(3) -0.012(3) -0.002(2)
C44 0.032(3) 0.042(3) 0.040(3) -0.002(2) -0.010(2) 0.001(2)
C45 0.032(3) 0.036(3) 0.037(3) -0.008(2) -0.011(2) 0.004(2)
C46 0.037(3) 0.034(3) 0.041(3) -0.011(2) -0.012(2) 0.001(2)
C47 0.041(3) 0.051(4) 0.035(3) -0.007(3) -0.002(2) 0.002(3)
C48 0.044(3) 0.048(4) 0.036(3) -0.013(3) -0.004(2) 0.006(3)
C49 0.034(3) 0.040(3) 0.031(3) -0.012(2) -0.010(2) 0.006(2)
C50 0.056(4) 0.046(4) 0.039(3) -0.020(3) -0.002(3) -0.002(3)
C51 0.067(5) 0.062(5) 0.071(5) -0.038(4) -0.008(4) 0.010(4)
C52 0.047(4) 0.049(4) 0.050(4) -0.014(3) 0.000(3) 0.005(3)
C53 0.053(4) 0.050(4) 0.062(4) -0.007(3) -0.003(3) 0.018(3)
C54 0.049(4) 0.056(4) 0.063(5) -0.001(3) -0.010(3) 0.011(3)
C55 0.039(3) 0.050(4) 0.049(4) -0.001(3) -0.012(3) 0.001(3)
C56 0.034(3) 0.042(3) 0.040(3) -0.001(2) -0.009(2) 0.002(2)
C57 0.033(3) 0.045(3) 0.032(3) -0.002(2) -0.012(2) -0.003(2)
C58 0.037(3) 0.053(4) 0.041(3) -0.005(3) -0.014(2) -0.008(3)
C59 0.047(4) 0.062(4) 0.052(4) -0.002(3) -0.024(3) -0.010(3)
C60 0.039(3) 0.062(4) 0.056(4) 0.006(3) -0.022(3) 0.000(3)
C61 0.111(12) 0.149(16) 0.180(18) -0.056(13) -0.024(12) 0.009(11)
C62 0.15(4) 0.17(4) 0.14(3) 0.00(3) 0.00(3) 0.01(3)

loop_
_atom_type_symbol
_atom_type_description
_atom_type_scat_dispersion_real
_atom_type_scat_dispersion_imag
_atom_type_scat_source
C C 0.0181 0.0091 'International Tables Vol C Tables 4.2.6.8 and 6.1.1.4'
H H 0.0000 0.0000 'International Tables Vol C Tables 4.2.6.8 and 6.1.1.4'
Br Br -0.6763 1.2805 'International Tables Vol C Tables 4.2.6.8 and 6.1.1.4'
Cl Cl 0.3639 0.7018 'International Tables Vol C Tables 4.2.6.8 and 6.1.1.4'
Dy Dy -9.8046 9.8477 'International Tables Vol C Tables 4.2.6.8 and 6.1.1.4'
N N 0.0311 0.0180 'International Tables Vol C Tables 4.2.6.8 and 6.1.1.4'
O O 0.0492 0.0322 'International Tables Vol C Tables 4.2.6.8 and 6.1.1.4'

loop_
_geom_angle_atom_site_label_1
_geom_angle_atom_site_label_2
_geom_angle_atom_site_label_3
_geom_angle
_geom_angle_site_symmetry_1
_geom_angle_site_symmetry_3
O5 Dy1 O6 82.47(14) . .
O5 Dy1 O8 90.30(14) . .
O5 Dy1 N1 144.65(15) . .
O5 Dy1 N2 66.56(17) . .
O5 Dy1 N3 86.64(14) . .
O6 Dy1 O8 91.09(14) . .
O6 Dy1 N1 66.49(15) . .
O6 Dy1 N2 146.58(17) . .
O6 Dy1 N3 86.11(14) . .
O7 Dy1 O5 131.33(16) . .
O7 Dy1 O6 131.70(15) . .
O7 Dy1 O8 117.27(15) . .
O7 Dy1 N1 83.57(16) . .
O7 Dy1 N2 80.62(18) . .
O7 Dy1 N3 66.63(15) . .
O8 Dy1 N1 74.48(14) . .
O8 Dy1 N2 77.38(15) . .
O8 Dy1 N3 176.09(15) . .
N2 Dy1 N1 136.48(18) . .
N3 Dy1 N1 106.77(14) . .
N3 Dy1 N2 103.56(15) . .
O1 Dy2 O2 77.20(14) . .
O1 Dy2 O3 100.65(15) . .
O1 Dy2 N4 141.72(15) . .
O1 Dy2 N5 88.29(15) . .
O1 Dy2 N6 65.91(15) . .
O2 Dy2 O3 95.93(15) . .
O2 Dy2 N4 65.11(15) . .
O2 Dy2 N5 90.09(15) . .
O2 Dy2 N6 139.21(15) . .
O3 Dy2 N4 77.75(15) . .
O3 Dy2 N5 170.12(15) . .
O3 Dy2 N6 75.29(14) . .
O4 Dy2 O1 134.57(16) . .
O4 Dy2 O2 137.14(15) . .
O4 Dy2 O3 102.75(15) . .
O4 Dy2 N4 81.55(17) . .
O4 Dy2 N5 67.68(16) . .
O4 Dy2 N6 83.24(16) . .
N5 Dy2 N4 97.85(16) . .
N5 Dy2 N6 105.05(15) . .
N6 Dy2 N4 145.12(16) . .
Cl5 Cl4 C62 65.2(19) 2_646 .
Cl5 Cl4 C62 45.3(14) 2_646 2_646
C62 Cl4 C62 36(2) . 2_646
Cl4 Cl5 C62 58.9(18) 2_646 2_646
C62 Cl5 Cl4 89(2) . 2_646
C62 Cl5 C62 46(2) . 2_646
C62 Cl6 C62 37(2) . 2_646
C9 O1 Dy2 125.4(4) . .
C27 O2 Dy2 124.9(4) . .
Dy2 O3 H3A 108.0 . .
Dy2 O3 H3B 108.0 . .
H3A O3 H3B 107.3 . .
C19 O4 Dy2 126.3(4) . .
C37 O5 Dy1 122.8(4) . .
C57 O6 Dy1 125.1(4) . .
C46 O7 Dy1 126.4(4) . .
Dy1 O8 H8A 108.0 . .
Dy1 O8 H8B 108.0 . .
H8A O8 H8B 107.3 . .
C52 N1 Dy1 128.1(4) . .
C52 N1 C56 119.9(5) . .
C56 N1 Dy1 111.6(4) . .
C32 N2 Dy1 128.0(5) . .
C32 N2 C36 120.3(6) . .
C36 N2 Dy1 110.9(4) . .
C45 N3 Dy1 111.8(4) . .
C49 N3 Dy1 128.9(4) . .
C49 N3 C45 119.3(5) . .
C22 N4 Dy2 129.1(5) . .
C22 N4 C26 118.5(5) . .
C26 N4 Dy2 111.4(4) . .
C12 N5 Dy2 130.5(4) . .
C12 N5 C20 118.5(5) . .
C20 N5 Dy2 111.0(4) . .
C2 N6 Dy2 128.1(4) . .
C2 N6 C10 119.0(5) . .
C10 N6 Dy2 112.7(4) . .
H1A C1 H1B 109.5 . .
H1A C1 H1C 109.5 . .
H1B C1 H1C 109.5 . .
C2 C1 H1A 109.5 . .
C2 C1 H1B 109.5 . .
C2 C1 H1C 109.5 . .
N6 C2 C1 120.1(6) . .
N6 C2 C3 120.6(6) . .
C3 C2 C1 119.3(6) . .
C2 C3 H3 119.2 . .
C4 C3 C2 121.6(7) . .
C4 C3 H3 119.2 . .
C3 C4 H4 120.4 . .
C3 C4 C5 119.1(6) . .
C5 C4 H4 120.4 . .
C4 C5 C6 125.6(6) . .
C10 C5 C4 116.9(6) . .
C10 C5 C6 117.5(6) . .
C5 C6 Br9 119.4(5) . .
C7 C6 Br9 118.6(5) . .
C7 C6 C5 122.0(6) . .
C6 C7 H7 120.5 . .
C6 C7 C8 119.0(6) . .
C8 C7 H7 120.5 . .
C7 C8 Br10 117.6(5) . .
C9 C8 Br10 119.5(5) . .
C9 C8 C7 122.9(6) . .
O1 C9 C8 123.5(6) . .
O1 C9 C10 119.8(5) . .
C8 C9 C10 116.7(5) . .
N6 C10 C5 122.8(6) . .
N6 C10 C9 115.4(5) . .
C5 C10 C9 121.9(6) . .
H11A C11 H11B 109.5 . .
H11A C11 H11C 109.5 . .
H11B C11 H11C 109.5 . .
C12 C11 H11A 109.5 . .
C12 C11 H11B 109.5 . .
C12 C11 H11C 109.5 . .
N5 C12 C11 118.9(6) . .
N5 C12 C13 121.9(6) . .
C13 C12 C11 119.2(6) . .
C12 C13 H13 119.8 . .
C14 C13 C12 120.3(7) . .
C14 C13 H13 119.8 . .
C13 C14 H14 120.1 . .
C13 C14 C15 119.8(6) . .
C15 C14 H14 120.1 . .
C14 C15 C16 125.4(6) . .
C14 C15 C20 116.9(6) . .
C20 C15 C16 117.7(6) . .
C15 C16 Br8 119.2(6) . .
C17 C16 Br8 119.7(5) . .
C17 C16 C15 121.0(6) . .
C16 C17 H17 119.7 . .
C16 C17 C18 120.6(6) . .
C18 C17 H17 119.7 . .
C17 C18 Br7 118.8(5) . .
C19 C18 Br7 119.5(5) . .
C19 C18 C17 121.7(6) . .
O4 C19 C18 123.4(6) . .
O4 C19 C20 118.7(5) . .
C18 C19 C20 117.8(6) . .
N5 C20 C15 122.6(6) . .
N5 C20 C19 116.3(5) . .
C15 C20 C19 121.1(5) . .
H21A C21 H21B 109.5 . .
H21A C21 H21C 109.5 . .
H21B C21 H21C 109.5 . .
C22 C21 H21A 109.5 . .
C22 C21 H21B 109.5 . .
C22 C21 H21C 109.5 . .
N4 C22 C21 118.8(6) . .
N4 C22 C23 120.5(7) . .
C23 C22 C21 120.7(6) . .
C22 C23 H23 119.1 . .
C24 C23 C22 121.8(7) . .
C24 C23 H23 119.1 . .
C23 C24 H24 120.5 . .
C23 C24 C25 119.1(6) . .
C25 C24 H24 120.5 . .
C24 C25 C30 125.6(6) . .
C26 C25 C24 116.3(7) . .
C26 C25 C30 118.0(6) . .
N4 C26 C25 123.8(6) . .
N4 C26 C27 114.8(5) . .
C25 C26 C27 121.4(6) . .
O2 C27 C26 119.8(5) . .
O2 C27 C28 123.6(5) . .
C28 C27 C26 116.6(5) . .
C27 C28 Br11 118.8(4) . .
C27 C28 C29 122.8(6) . .
C29 C28 Br11 118.4(5) . .
C28 C29 H29 120.1 . .
C30 C29 C28 119.7(7) . .
C30 C29 H29 120.1 . .
C25 C30 Br12 119.6(5) . .
C29 C30 Br12 118.9(6) . .
C29 C30 C25 121.5(6) . .
H31A C31 H31B 109.5 . .
H31A C31 H31C 109.5 . .
H31B C31 H31C 109.5 . .
C32 C31 H31A 109.5 . .
C32 C31 H31B 109.5 . .
C32 C31 H31C 109.5 . .
N2 C32 C31 120.8(7) . .
N2 C32 C33 118.1(8) . .
C33 C32 C31 121.1(8) . .
C32 C33 H33 118.6 . .
C34 C33 C32 122.7(9) . .
C34 C33 H33 118.6 . .
C33 C34 H34 120.0 . .
C33 C34 C35 120.1(7) . .
C35 C34 H34 120.0 . .
C36 C35 C34 116.5(8) . .
C40 C35 C34 125.5(7) . .
C40 C35 C36 118.0(8) . .
N2 C36 C35 122.2(7) . .
N2 C36 C37 116.0(5) . .
C35 C36 C37 121.8(7) . .
O5 C37 C36 119.7(6) . .
O5 C37 C38 123.0(7) . .
C38 C37 C36 117.3(6) . .
C37 C38 Br1 119.5(5) . .
C37 C38 C39 119.7(8) . .
C39 C38 Br1 120.9(6) . .
C38 C39 H39 119.5 . .
C40 C39 C38 121.0(8) . .
C40 C39 H39 119.5 . .
C35 C40 Br2 120.7(7) . .
C39 C40 Br2 117.1(7) . .
C39 C40 C35 122.2(7) . .
C42 C41 Br6 118.0(5) . .
C46 C41 Br6 118.6(5) . .
C46 C41 C42 123.4(6) . .
C41 C42 H42 120.3 . .
C43 C42 C41 119.3(6) . .
C43 C42 H42 120.3 . .
C42 C43 Br5 118.5(5) . .
C42 C43 C44 121.6(6) . .
C44 C43 Br5 119.8(5) . .
C43 C44 C45 117.9(6) . .
C43 C44 C47 125.6(6) . .
C47 C44 C45 116.5(6) . .
N3 C45 C44 122.5(5) . .
N3 C45 C46 115.8(5) . .
C46 C45 C44 121.6(5) . .
O7 C46 C41 124.4(6) . .
O7 C46 C45 119.4(5) . .
C41 C46 C45 116.1(6) . .
C44 C47 H47 120.1 . .
C48 C47 C44 119.9(6) . .
C48 C47 H47 120.1 . .
C47 C48 H48 119.7 . .
C47 C48 C49 120.7(6) . .
C49 C48 H48 119.7 . .
N3 C49 C48 121.0(6) . .
N3 C49 C50 119.1(5) . .
C48 C49 C50 119.9(5) . .
C49 C50 H50A 109.5 . .
C49 C50 H50B 109.5 . .
C49 C50 H50C 109.5 . .
H50A C50 H50B 109.5 . .
H50A C50 H50C 109.5 . .
H50B C50 H50C 109.5 . .
H51A C51 H51B 109.5 . .
H51A C51 H51C 109.5 . .
H51B C51 H51C 109.5 . .
C52 C51 H51A 109.5 . .
C52 C51 H51B 109.5 . .
C52 C51 H51C 109.5 . .
N1 C52 C51 119.5(6) . .
N1 C52 C53 119.5(7) . .
C53 C52 C51 121.0(7) . .
C52 C53 H53 119.2 . .
C54 C53 C52 121.6(7) . .
C54 C53 H53 119.2 . .
C53 C54 H54 120.1 . .
C53 C54 C55 119.7(7) . .
C55 C54 H54 120.1 . .
C54 C55 C56 117.7(7) . .
C54 C55 C60 126.0(6) . .
C56 C55 C60 116.3(7) . .
N1 C56 C55 121.6(6) . .
N1 C56 C57 116.4(5) . .
C57 C56 C55 122.0(6) . .
O6 C57 C56 119.2(5) . .
O6 C57 C58 123.7(6) . .
C58 C57 C56 117.1(5) . .
C57 C58 Br3 119.6(5) . .
C57 C58 C59 122.1(7) . .
C59 C58 Br3 118.3(5) . .
C58 C59 H59 120.0 . .
C60 C59 C58 120.0(7) . .
C60 C59 H59 120.0 . .
C55 C60 Br4 118.7(6) . .
C59 C60 Br4 118.8(6) . .
C59 C60 C55 122.5(6) . .
Cl1 C61 Cl1' 94.0(12) . .
Cl1 C61 Cl2 118.2(11) . .
Cl1 C61 Cl3 115.3(13) . .
Cl1 C61 H61 109.9 . .
Cl1' C61 Cl2 106.6(13) . .
Cl1' C61 Cl3 21.6(7) . .
Cl1' C61 H61 117.8 . .
Cl2 C61 H61 109.9 . .
Cl2' C61 Cl1 140.3(14) . .
Cl2' C61 Cl1' 105.3(12) . .
Cl2' C61 Cl2 89.4(12) . .
Cl2' C61 Cl3 89.2(11) . .
Cl2' C61 Cl3' 104.1(15) . .
Cl2' C61 H61 30.5 . .
Cl3 C61 Cl2 92.5(12) . .
Cl3 C61 H61 109.9 . .
Cl3' C61 Cl1 95.2(11) . .
Cl3' C61 Cl1' 120.0(15) . .
Cl3' C61 Cl2 24.7(6) . .
Cl3' C61 Cl3 112.0(14) . .
Cl3' C61 H61 114.0 . .
Cl4 C62 Cl4 144(2) . 2_646
Cl4 C62 Cl5 55.9(16) . 2_646
Cl4 C62 Cl6 95(2) . 2_646
Cl5 C62 Cl4 45.4(14) . 2_646
Cl5 C62 Cl4 97(2) 2_646 2_646
Cl5 C62 Cl4 136(4) . .
Cl5 C62 Cl5 134(2) . 2_646
Cl5 C62 Cl6 38.7(11) 2_646 2_646
Cl5 C62 Cl6 106(2) . 2_646
Cl6 C62 Cl4 95(2) . 2_646
Cl6 C62 Cl4 61.6(13) 2_646 2_646
Cl6 C62 Cl4 90(3) . .
Cl6 C62 Cl5 132(3) . 2_646
Cl6 C62 Cl5 51.1(17) . .
Cl6 C62 Cl6 143(2) . 2_646
C62 C62 Cl4 47(4) 2_646 2_646
C62 C62 Cl4 97(5) 2_646 .
C62 C62 Cl5 61(3) 2_646 2_646
C62 C62 Cl5 73(3) 2_646 .
C62 C62 Cl6 45(4) 2_646 2_646
C62 C62 Cl6 98(5) 2_646 .

loop_
_geom_bond_atom_site_label_1
_geom_bond_atom_site_label_2
_geom_bond_distance
_geom_bond_site_symmetry_2
Dy1 O5 2.250(4) .
Dy1 O6 2.250(4) .
Dy1 O7 2.200(4) .
Dy1 O8 2.354(4) .
Dy1 N1 2.610(5) .
Dy1 N2 2.600(5) .
Dy1 N3 2.592(5) .
Dy2 O1 2.250(4) .
Dy2 O2 2.251(4) .
Dy2 O3 2.339(4) .
Dy2 O4 2.185(4) .
Dy2 N4 2.661(5) .
Dy2 N5 2.573(5) .
Dy2 N6 2.615(5) .
Br1 C38 1.888(9) .
Br2 C40 1.913(7) .
Br3 C58 1.877(7) .
Br4 C60 1.899(6) .
Br5 C43 1.907(6) .
Br6 C41 1.897(7) .
Br7 C18 1.883(7) .
Br8 C16 1.889(7) .
Br9 C6 1.902(6) .
Br10 C8 1.886(7) .
Br11 C28 1.890(7) .
Br12 C30 1.906(6) .
Cl1 C61 1.69(2) .
Cl1' C61 1.76(2) .
Cl2 C61 1.84(3) .
Cl2' C61 1.62(2) .
Cl3 C61 1.77(2) .
Cl3' C61 1.67(3) .
Cl4 Cl5 1.572(19) 2_646
Cl4 C62 1.62(5) .
Cl4 C62 2.21(5) 2_646
Cl5 Cl4 1.572(19) 2_646
Cl5 C62 1.57(4) .
Cl5 C62 1.72(4) 2_646
Cl6 C62 1.52(5) .
Cl6 C62 2.13(5) 2_646
O1 C9 1.316(7) .
O2 C27 1.315(6) .
O3 H3A 0.8500 .
O3 H3B 0.8500 .
O4 C19 1.311(7) .
O5 C37 1.323(7) .
O6 C57 1.311(7) .
O7 C46 1.302(7) .
O8 H8A 0.8500 .
O8 H8B 0.8500 .
N1 C52 1.322(9) .
N1 C56 1.371(8) .
N2 C32 1.331(10) .
N2 C36 1.371(10) .
N3 C45 1.364(7) .
N3 C49 1.337(7) .
N4 C22 1.328(8) .
N4 C26 1.367(8) .
N5 C12 1.333(8) .
N5 C20 1.382(7) .
N6 C2 1.331(8) .
N6 C10 1.370(8) .
C1 H1A 0.9600 .
C1 H1B 0.9600 .
C1 H1C 0.9600 .
C1 C2 1.490(9) .
C2 C3 1.410(9) .
C3 H3 0.9300 .
C3 C4 1.353(10) .
C4 H4 0.9300 .
C4 C5 1.413(10) .
C5 C6 1.423(9) .
C5 C10 1.413(8) .
C6 C7 1.359(10) .
C7 H7 0.9300 .
C7 C8 1.403(9) .
C8 C9 1.396(8) .
C9 C10 1.421(9) .
C11 H11A 0.9600 .
C11 H11B 0.9600 .
C11 H11C 0.9600 .
C11 C12 1.494(9) .
C12 C13 1.408(9) .
C13 H13 0.9300 .
C13 C14 1.373(10) .
C14 H14 0.9300 .
C14 C15 1.408(10) .
C15 C16 1.433(9) .
C15 C20 1.422(9) .
C16 C17 1.357(11) .
C17 H17 0.9300 .
C17 C18 1.405(10) .
C18 C19 1.390(8) .
C19 C20 1.426(9) .
C21 H21A 0.9600 .
C21 H21B 0.9600 .
C21 H21C 0.9600 .
C21 C22 1.506(11) .
C22 C23 1.416(10) .
C23 H23 0.9300 .
C23 C24 1.347(12) .
C24 H24 0.9300 .
C24 C25 1.420(10) .
C25 C26 1.405(8) .
C25 C30 1.428(11) .
C26 C27 1.435(8) .
C27 C28 1.383(8) .
C28 C29 1.407(9) .
C29 H29 0.9300 .
C29 C30 1.343(11) .
C31 H31A 0.9600 .
C31 H31B 0.9600 .
C31 H31C 0.9600 .
C31 C32 1.454(12) .
C32 C33 1.452(11) .
C33 H33 0.9300 .
C33 C34 1.301(13) .
C34 H34 0.9300 .
C34 C35 1.424(13) .
C35 C36 1.415(9) .
C35 C40 1.382(13) .
C36 C37 1.419(10) .
C37 C38 1.400(10) .
C38 C39 1.432(10) .
C39 H39 0.9300 .
C39 C40 1.331(13) .
C41 C42 1.409(9) .
C41 C46 1.389(8) .
C42 H42 0.9300 .
C42 C43 1.342(10) .
C43 C44 1.418(9) .
C44 C45 1.424(8) .
C44 C47 1.421(9) .
C45 C46 1.417(8) .
C47 H47 0.9300 .
C47 C48 1.354(9) .
C48 H48 0.9300 .
C48 C49 1.415(8) .
C49 C50 1.488(9) .
C50 H50A 0.9600 .
C50 H50B 0.9600 .
C50 H50C 0.9600 .
C51 H51A 0.9600 .
C51 H51B 0.9600 .
C51 H51C 0.9600 .
C51 C52 1.459(11) .
C52 C53 1.444(10) .
C53 H53 0.9300 .
C53 C54 1.338(12) .
C54 H54 0.9300 .
C54 C55 1.386(11) .
C55 C56 1.433(8) .
C55 C60 1.433(11) .
C56 C57 1.431(9) .
C57 C58 1.387(8) .
C58 C59 1.420(9) .
C59 H59 0.9300 .
C59 C60 1.341(11) .
C61 H61 0.9800 .
C62 Cl4 2.21(5) 2_646
C62 Cl5 1.72(4) 2_646
C62 Cl6 2.13(5) 2_646
C62 C62 1.30(7) 2_646

loop_
_geom_torsion_atom_site_label_1
_geom_torsion_atom_site_label_2
_geom_torsion_atom_site_label_3
_geom_torsion_atom_site_label_4
_geom_torsion
_geom_torsion_site_symmetry_1
_geom_torsion_site_symmetry_4
Dy1 O5 C37 C36 -17.4(7) . .
Dy1 O5 C37 C38 161.5(5) . .
Dy1 O6 C57 C56 9.7(7) . .
Dy1 O6 C57 C58 -169.3(4) . .
Dy1 O7 C46 C41 -179.1(4) . .
Dy1 O7 C46 C45 0.9(8) . .
Dy1 N1 C52 C51 9.7(9) . .
Dy1 N1 C52 C53 -171.9(5) . .
Dy1 N1 C56 C55 173.5(5) . .
Dy1 N1 C56 C57 -7.2(6) . .
Dy1 N2 C32 C31 -13.2(10) . .
Dy1 N2 C32 C33 164.7(5) . .
Dy1 N2 C36 C35 -166.1(5) . .
Dy1 N2 C36 C37 13.8(7) . .
Dy1 N3 C45 C44 177.4(4) . .
Dy1 N3 C45 C46 -0.7(6) . .
Dy1 N3 C49 C48 -177.9(4) . .
Dy1 N3 C49 C50 3.2(7) . .
Dy2 O1 C9 C8 172.2(4) . .
Dy2 O1 C9 C10 -7.9(7) . .
Dy2 O2 C27 C26 18.5(7) . .
Dy2 O2 C27 C28 -161.0(4) . .
Dy2 O4 C19 C18 179.7(4) . .
Dy2 O4 C19 C20 -0.3(8) . .
Dy2 N4 C22 C21 15.3(9) . .
Dy2 N4 C22 C23 -164.5(5) . .
Dy2 N4 C26 C25 168.2(5) . .
Dy2 N4 C26 C27 -12.8(6) . .
Dy2 N5 C12 C11 0.5(9) . .
Dy2 N5 C12 C13 -178.8(5) . .
Dy2 N5 C20 C15 179.5(4) . .
Dy2 N5 C20 C19 -0.6(6) . .
Dy2 N6 C2 C1 -9.4(8) . .
Dy2 N6 C2 C3 172.3(5) . .
Dy2 N6 C10 C5 -174.5(5) . .
Dy2 N6 C10 C9 5.8(6) . .
Br1 C38 C39 C40 -179.2(6) . .
Br3 C58 C59 C60 179.2(5) . .
Br5 C43 C44 C45 -179.3(4) . .
Br5 C43 C44 C47 -0.1(8) . .
Br6 C41 C42 C43 178.0(5) . .
Br6 C41 C46 O7 1.2(8) . .
Br6 C41 C46 C45 -178.8(4) . .
Br7 C18 C19 O4 -0.7(8) . .
Br7 C18 C19 C20 179.3(4) . .
Br8 C16 C17 C18 179.6(5) . .
Br9 C6 C7 C8 -179.5(5) . .
Br10 C8 C9 O1 -2.7(8) . .
Br10 C8 C9 C10 177.3(4) . .
Br11 C28 C29 C30 179.5(5) . .
Cl4 Cl5 C62 Cl4 -128(4) 2_646 .
Cl4 Cl5 C62 Cl5 -45(5) 2_646 2_646
Cl4 Cl5 C62 Cl6 -160.3(14) 2_646 .
Cl4 Cl5 C62 Cl6 -14(2) 2_646 2_646
Cl4 Cl5 C62 C62 -45(5) 2_646 2_646
Cl5 Cl4 C62 Cl4 47(5) 2_646 2_646
Cl5 Cl4 C62 Cl5 120(4) 2_646 .
Cl5 Cl4 C62 Cl6 1.5(10) 2_646 2_646
Cl5 Cl4 C62 Cl6 145(2) 2_646 .
Cl5 Cl4 C62 C62 47(5) 2_646 2_646
O1 Dy2 O2 C27 169.1(5) . .
O1 Dy2 O4 C19 -63.3(5) . .
O1 Dy2 N4 C22 -165.9(5) . .
O1 Dy2 N4 C26 26.1(5) . .
O1 Dy2 N5 C12 -40.7(5) . .
O1 Dy2 N5 C20 140.8(4) . .
O1 Dy2 N6 C2 178.4(5) . .
O1 Dy2 N6 C10 -6.8(4) . .
O1 C9 C10 N6 0.1(8) . .
O1 C9 C10 C5 -179.6(5) . .
O2 Dy2 O1 C9 169.9(5) . .
O2 Dy2 O4 C19 63.9(5) . .
O2 Dy2 N4 C22 -176.7(6) . .
O2 Dy2 N4 C26 15.3(4) . .
O2 Dy2 N5 C12 36.5(5) . .
O2 Dy2 N5 C20 -142.0(4) . .
O2 Dy2 N6 C2 151.2(4) . .
O2 Dy2 N6 C10 -33.9(5) . .
O2 C27 C28 Br11 0.5(8) . .
O2 C27 C28 C29 -179.3(6) . .
O3 Dy2 O1 C9 76.2(4) . .
O3 Dy2 O2 C27 -91.2(4) . .
O3 Dy2 O4 C19 177.4(5) . .
O3 Dy2 N4 C22 -74.2(5) . .
O3 Dy2 N4 C26 117.9(4) . .
O3 Dy2 N5 C12 164.2(7) . .
O3 Dy2 N5 C20 -14.3(11) . .
O3 Dy2 N6 C2 69.3(5) . .
O3 Dy2 N6 C10 -115.8(4) . .
O4 Dy2 O1 C9 -43.9(5) . .
O4 Dy2 O2 C27 24.7(5) . .
O4 Dy2 N4 C22 30.9(5) . .
O4 Dy2 N4 C26 -137.0(4) . .
O4 Dy2 N5 C12 178.8(6) . .
O4 Dy2 N5 C20 0.3(4) . .
O4 Dy2 N6 C2 -35.8(5) . .
O4 Dy2 N6 C10 139.1(4) . .
O4 C19 C20 N5 0.6(8) . .
O4 C19 C20 C15 -179.5(5) . .
O5 Dy1 O6 C57 -172.3(4) . .
O5 Dy1 O7 C46 -63.2(5) . .
O5 Dy1 N1 C52 -148.4(5) . .
O5 Dy1 N1 C56 38.9(5) . .
O5 Dy1 N2 C32 174.5(6) . .
O5 Dy1 N2 C36 -15.8(4) . .
O5 Dy1 N3 C45 139.0(4) . .
O5 Dy1 N3 C49 -42.7(4) . .
O5 C37 C38 Br1 0.6(8) . .
O5 C37 C38 C39 -179.0(6) . .
O6 Dy1 O5 C37 -175.5(4) . .
O6 Dy1 O7 C46 60.2(5) . .
O6 Dy1 N1 C52 -179.0(6) . .
O6 Dy1 N1 C56 8.3(4) . .
O6 Dy1 N2 C32 150.9(5) . .
O6 Dy1 N2 C36 -39.4(6) . .
O6 Dy1 N3 C45 -138.3(4) . .
O6 Dy1 N3 C49 40.0(4) . .
O6 C57 C58 Br3 1.1(8) . .
O6 C57 C58 C59 -179.6(6) . .
O7 Dy1 O5 C37 -34.5(5) . .
O7 Dy1 O6 C57 47.0(5) . .
O7 Dy1 N1 C52 39.8(5) . .
O7 Dy1 N1 C56 -132.9(4) . .
O7 Dy1 N2 C32 -42.2(6) . .
O7 Dy1 N2 C36 127.5(4) . .
O7 Dy1 N3 C45 0.8(3) . .
O7 Dy1 N3 C49 179.0(5) . .
O8 Dy1 O5 C37 93.5(4) . .
O8 Dy1 O6 C57 -82.1(4) . .
O8 Dy1 O7 C46 179.4(4) . .
O8 Dy1 N1 C52 -80.8(5) . .
O8 Dy1 N1 C56 106.5(4) . .
O8 Dy1 N2 C32 78.6(6) . .
O8 Dy1 N2 C36 -111.7(4) . .
O8 Dy1 N3 C45 177.6(18) . .
O8 Dy1 N3 C49 -4(2) . .
N1 Dy1 O5 C37 156.4(4) . .
N1 Dy1 O6 C57 -9.6(4) . .
N1 Dy1 O7 C46 110.5(5) . .
N1 Dy1 N2 C32 28.0(7) . .
N1 Dy1 N2 C36 -162.3(4) . .
N1 Dy1 N3 C45 -74.3(4) . .
N1 Dy1 N3 C49 104.0(4) . .
N1 C52 C53 C54 -1.4(11) . .
N1 C56 C57 O6 -0.1(8) . .
N1 C56 C57 C58 178.9(5) . .
N2 Dy1 O5 C37 17.4(4) . .
N2 Dy1 O6 C57 -150.5(4) . .
N2 Dy1 O7 C46 -110.2(5) . .
N2 Dy1 N1 C52 -29.3(6) . .
N2 Dy1 N1 C56 158.0(4) . .
N2 Dy1 N3 C45 74.1(4) . .
N2 Dy1 N3 C49 -107.6(5) . .
N2 C32 C33 C34 2.5(12) . .
N2 C36 C37 O5 -0.3(8) . .
N2 C36 C37 C38 -179.2(6) . .
N3 Dy1 O5 C37 -89.0(4) . .
N3 Dy1 O6 C57 100.6(4) . .
N3 Dy1 O7 C46 -0.9(4) . .
N3 Dy1 N1 C52 103.0(5) . .
N3 Dy1 N1 C56 -69.7(4) . .
N3 Dy1 N2 C32 -105.2(6) . .
N3 Dy1 N2 C36 64.4(4) . .
N3 C45 C46 O7 0.1(8) . .
N3 C45 C46 C41 -180.0(5) . .
N4 Dy2 O1 C9 159.8(4) . .
N4 Dy2 O2 C27 -17.7(4) . .
N4 Dy2 O4 C19 102.1(5) . .
N4 Dy2 N5 C12 101.4(5) . .
N4 Dy2 N5 C20 -77.1(4) . .
N4 Dy2 N6 C2 28.8(6) . .
N4 Dy2 N6 C10 -156.3(4) . .
N4 C22 C23 C24 -1.8(11) . .
N4 C26 C27 O2 -0.6(8) . .
N4 C26 C27 C28 178.8(5) . .
N5 Dy2 O1 C9 -99.6(4) . .
N5 Dy2 O2 C27 80.9(4) . .
N5 Dy2 O4 C19 0.0(4) . .
N5 Dy2 N4 C22 96.8(6) . .
N5 Dy2 N4 C26 -71.1(4) . .
N5 Dy2 N6 C2 -100.5(5) . .
N5 Dy2 N6 C10 74.4(4) . .
N5 C12 C13 C14 0.4(10) . .
N6 Dy2 O1 C9 7.7(4) . .
N6 Dy2 O2 C27 -165.6(4) . .
N6 Dy2 O4 C19 -109.4(5) . .
N6 Dy2 N4 C22 -34.2(7) . .
N6 Dy2 N4 C26 157.9(4) . .
N6 Dy2 N5 C12 -105.2(5) . .
N6 Dy2 N5 C20 76.3(4) . .
N6 C2 C3 C4 1.7(10) . .
C1 C2 C3 C4 -176.6(7) . .
C2 N6 C10 C5 0.9(9) . .
C2 N6 C10 C9 -178.8(5) . .
C2 C3 C4 C5 0.4(11) . .
C3 C4 C5 C6 178.3(7) . .
C3 C4 C5 C10 -1.7(10) . .
C4 C5 C6 Br9 -0.5(9) . .
C4 C5 C6 C7 177.9(7) . .
C4 C5 C10 N6 1.1(9) . .
C4 C5 C10 C9 -179.2(6) . .
C5 C6 C7 C8 2.0(10) . .
C6 C5 C10 N6 -178.8(6) . .
C6 C5 C10 C9 0.8(9) . .
C6 C7 C8 Br10 -178.6(5) . .
C6 C7 C8 C9 -0.7(10) . .
C7 C8 C9 O1 179.5(6) . .
C7 C8 C9 C10 -0.5(9) . .
C8 C9 C10 N6 -179.9(5) . .
C8 C9 C10 C5 0.4(9) . .
C10 N6 C2 C1 176.0(6) . .
C10 N6 C2 C3 -2.3(9) . .
C10 C5 C6 Br9 179.5(5) . .
C10 C5 C6 C7 -2.1(10) . .
C11 C12 C13 C14 -178.9(7) . .
C12 N5 C20 C15 0.8(9) . .
C12 N5 C20 C19 -179.3(5) . .
C12 C13 C14 C15 -0.8(10) . .
C13 C14 C15 C16 -179.3(6) . .
C13 C14 C15 C20 1.1(9) . .
C14 C15 C16 Br8 1.6(9) . .
C14 C15 C16 C17 -179.6(6) . .
C14 C15 C20 N5 -1.1(9) . .
C14 C15 C20 C19 179.0(6) . .
C15 C16 C17 C18 0.7(10) . .
C16 C15 C20 N5 179.3(5) . .
C16 C15 C20 C19 -0.6(9) . .
C16 C17 C18 Br7 -180.0(5) . .
C16 C17 C18 C19 -0.9(10) . .
C17 C18 C19 O4 -179.8(6) . .
C17 C18 C19 C20 0.2(9) . .
C18 C19 C20 N5 -179.4(5) . .
C18 C19 C20 C15 0.5(9) . .
C20 N5 C12 C11 178.9(6) . .
C20 N5 C12 C13 -0.4(9) . .
C20 C15 C16 Br8 -178.8(4) . .
C20 C15 C16 C17 0.0(9) . .
C21 C22 C23 C24 178.4(7) . .
C22 N4 C26 C25 -1.2(9) . .
C22 N4 C26 C27 177.8(6) . .
C22 C23 C24 C25 -0.8(12) . .
C23 C24 C25 C26 2.1(10) . .
C23 C24 C25 C30 179.3(7) . .
C24 C25 C26 N4 -1.2(10) . .
C24 C25 C26 C27 179.8(6) . .
C24 C25 C30 Br12 0.8(10) . .
C24 C25 C30 C29 -178.9(7) . .
C25 C26 C27 O2 178.4(6) . .
C25 C26 C27 C28 -2.1(9) . .
C26 N4 C22 C21 -177.4(6) . .
C26 N4 C22 C23 2.7(9) . .
C26 C25 C30 Br12 178.0(5) . .
C26 C25 C30 C29 -1.8(10) . .
C26 C27 C28 Br11 -179.0(4) . .
C26 C27 C28 C29 1.2(9) . .
C27 C28 C29 C30 -0.7(10) . .
C28 C29 C30 Br12 -178.9(5) . .
C28 C29 C30 C25 0.9(11) . .
C30 C25 C26 N4 -178.6(6) . .
C30 C25 C26 C27 2.4(9) . .
C31 C32 C33 C34 -179.7(8) . .
C32 N2 C36 C35 4.5(10) . .
C32 N2 C36 C37 -175.6(6) . .
C32 C33 C34 C35 -0.8(13) . .
C33 C34 C35 C36 0.9(11) . .
C33 C34 C35 C40 179.7(8) . .
C34 C35 C36 N2 -2.7(10) . .
C34 C35 C36 C37 177.3(6) . .
C34 C35 C40 Br2 2.3(11) . .
C34 C35 C40 C39 -177.0(7) . .
C35 C36 C37 O5 179.7(6) . .
C35 C36 C37 C38 0.7(9) . .
C36 N2 C32 C31 178.0(7) . .
C36 N2 C32 C33 -4.2(10) . .
C36 C35 C40 Br2 -179.0(5) . .
C36 C35 C40 C39 1.7(11) . .
C36 C37 C38 Br1 179.5(4) . .
C36 C37 C38 C39 -0.1(9) . .
C37 C38 C39 C40 0.4(10) . .
C38 C39 C40 Br2 179.5(5) . .
C38 C39 C40 C35 -1.2(11) . .
C40 C35 C36 N2 178.4(6) . .
C40 C35 C36 C37 -1.5(10) . .
C41 C42 C43 Br5 179.8(5) . .
C41 C42 C43 C44 -0.4(9) . .
C42 C41 C46 O7 178.6(6) . .
C42 C41 C46 C45 -1.4(9) . .
C42 C43 C44 C45 0.9(9) . .
C42 C43 C44 C47 -179.9(6) . .
C43 C44 C45 N3 -179.7(5) . .
C43 C44 C45 C46 -1.8(8) . .
C43 C44 C47 C48 -179.3(6) . .
C44 C45 C46 O7 -178.0(5) . .
C44 C45 C46 C41 1.9(8) . .
C44 C47 C48 C49 -0.6(9) . .
C45 N3 C49 C48 0.2(8) . .
C45 N3 C49 C50 -178.7(5) . .
C45 C44 C47 C48 -0.2(9) . .
C46 C41 C42 C43 0.6(10) . .
C47 C44 C45 N3 1.0(8) . .
C47 C44 C45 C46 179.0(5) . .
C47 C48 C49 N3 0.6(9) . .
C47 C48 C49 C50 179.5(6) . .
C49 N3 C45 C44 -1.1(8) . .
C49 N3 C45 C46 -179.2(5) . .
C51 C52 C53 C54 177.0(7) . .
C52 N1 C56 C55 0.1(9) . .
C52 N1 C56 C57 179.4(6) . .
C52 C53 C54 C55 2.0(11) . .
C53 C54 C55 C56 -1.5(10) . .
C53 C54 C55 C60 178.9(7) . .
C54 C55 C56 N1 0.4(9) . .
C54 C55 C56 C57 -178.8(6) . .
C54 C55 C60 Br4 -1.6(10) . .
C54 C55 C60 C59 -179.8(7) . .
C55 C56 C57 O6 179.2(5) . .
C55 C56 C57 C58 -1.8(9) . .
C56 N1 C52 C51 -178.1(6) . .
C56 N1 C52 C53 0.3(9) . .
C56 C55 C60 Br4 178.9(5) . .
C56 C55 C60 C59 0.7(10) . .
C56 C57 C58 Br3 -177.9(4) . .
C56 C57 C58 C59 1.4(9) . .
C57 C58 C59 C60 0.0(10) . .
C58 C59 C60 Br4 -179.2(5) . .
C58 C59 C60 C55 -1.0(11) . .
C60 C55 C56 N1 -180.0(6) . .
C60 C55 C56 C57 0.8(9) . .
C62 Cl4 C62 Cl4 0.000(4) 2_646 2_646
C62 Cl4 C62 Cl5 -47(5) 2_646 2_646
C62 Cl4 C62 Cl5 74(4) 2_646 .
C62 Cl4 C62 Cl6 98(5) 2_646 .
C62 Cl4 C62 Cl6 -45(4) 2_646 2_646
C62 Cl5 C62 Cl4 -83(5) 2_646 .
C62 Cl5 C62 Cl4 45(5) 2_646 2_646
C62 Cl5 C62 Cl5 0.000(7) 2_646 2_646
C62 Cl5 C62 Cl6 32(3) 2_646 2_646
C62 Cl5 C62 Cl6 -115(5) 2_646 .
C62 Cl6 C62 Cl4 -97(5) 2_646 .
C62 Cl6 C62 Cl4 47(4) 2_646 2_646
C62 Cl6 C62 Cl5 -57(3) 2_646 2_646
C62 Cl6 C62 Cl5 61(4) 2_646 .
C62 Cl6 C62 Cl6 0.000(8) 2_646 2_646
